data_7230742
loop_
_publ_author_name
'Hughes, Liam'
'McElroy, Con R.'
'Whitwood, Adrian C.'
'Hunt, Andrew J.'

_publ_section_title
;
 Development of pharmaceutically relevant bio-based intermediates though
 aldol condensation and Claisen--Schmidt reactions of
 dihydrolevoglucosenone (Cyrene&#x00AE;)
;
_journal_issue 19
_journal_name_full 'Green Chemistry'
_journal_page_first 4423
_journal_paper_doi 10.1039/C8GC01227J
_journal_volume 20
_journal_year 2018
_chemical_absolute_configuration ad
_chemical_formula_moiety 'C13 H12 O4'
_chemical_formula_sum 'C13 H12 O4'
_chemical_formula_weight 232.23
_space_group_crystal_system orthorhombic
_space_group_IT_number 19
_space_group_name_Hall 'P 2ac 2ab'
_space_group_name_H-M_alt 'P 21 21 21'
_symmetry_space_group_name_Hall 'P 2ac 2ab'
_symmetry_space_group_name_H-M 'P 21 21 21'
_atom_sites_solution_hydrogens difmap
_atom_sites_solution_primary direct
_audit_creation_date 2017-04-25
_audit_creation_method
;
Olex2 1.2
(compiled 2017.03.28 svn.r3405 for OlexSys, GUI svn.r5335)
;
_audit_update_record
;
2018-04-17 deposited with the CCDC.
2018-05-25 downloaded from the CCDC.
;
_cell_angle_alpha 90
_cell_angle_beta 90
_cell_angle_gamma 90
_cell_formula_units_Z 4
_cell_length_a 9.50457(13)
_cell_length_b 9.59528(11)
_cell_length_c 11.47760(13)
_cell_measurement_reflns_used 6165
_cell_measurement_temperature 110.10(14)
_cell_measurement_theta_max 70.9530
_cell_measurement_theta_min 4.6310
_cell_volume 1046.75(2)
_computing_cell_refinement 'CrysAlisPro 1.171.38.46 (Rigaku OD, 2015)'
_computing_data_collection 'CrysAlisPro 1.171.38.46 (Rigaku OD, 2015)'
_computing_data_reduction 'CrysAlisPro 1.171.38.46 (Rigaku OD, 2015)'
_computing_molecular_graphics 'Olex2 (Dolomanov et al., 2009)'
_computing_publication_material 'Olex2 (Dolomanov et al., 2009)'
_computing_structure_refinement 'ShelXL (Sheldrick, 2015)'
_computing_structure_solution 'ShelXS (Sheldrick, 2008)'
_diffrn_ambient_environment N~2~
_diffrn_ambient_temperature 110.10(14)
_diffrn_detector 'CCD plate'
_diffrn_detector_area_resol_mean 16.1450
_diffrn_detector_type Eos
_diffrn_measured_fraction_theta_full 1.000
_diffrn_measured_fraction_theta_max 1.000
_diffrn_measurement_details
;
List of Runs (angles in degrees, time in seconds):

  # Type    Start    End  Width  t~exp~   \w     \q     \k     \f   Frames
#--------------------------------------------------------------------------
  1  \w    -21.00  69.00   1.00    1.00    --    0.00  57.00  60.00   90
  2  \w    -21.00  69.00   1.00    1.00    --    0.00  57.00 -90.00   90
  3  \w     23.00 111.00   1.00    1.00    --   54.00-125.00 -60.00   88
  4  \w    -16.00  84.00   1.00    1.00    --   54.00 -77.00  30.00  100
  5  \w     33.00 123.00   1.00    1.00    --   54.00  57.00-120.00   90
  6  \w     33.00 123.00   1.00    1.00    --   54.00  57.00-180.00   90
  7  \w     36.00 116.00   1.00    1.00    --  108.00-111.00 -60.00   80
  8  \w    100.00 178.00   1.00    1.00    --  108.00 111.00-150.00   78
  9  \w     36.00 134.00   1.00    1.00    --  108.00 -37.00-150.00   98
 10  \w     86.00 176.00   1.00    1.00    --  108.00  63.00 120.00   90
 11  \w     36.00 116.00   1.00    1.00    --  108.00-111.00-150.00   80
 12  \w    100.00 178.00   1.00    1.00    --  108.00 111.00  90.00   78
 13  \w    100.00 178.00   1.00    1.00    --  108.00 111.00 -90.00   78
 14  \w     38.00 130.00   1.00    1.00    --  108.00 -50.00 -30.00   92
 15  \w    -21.00  69.00   1.00    1.00    --    0.00  57.00-180.00   90
 16  \w     24.00 124.00   1.00    1.00    --   54.00  77.00  90.00  100
 17  \w     24.00 124.00   1.00    1.00    --   54.00  77.00 -90.00  100
 18  \w     15.00 127.00   1.00    1.00    --   54.00  22.00  51.00  112
 19  \w     36.00 178.00   1.00    1.00    --  108.00  12.00 -90.00  142
 20  \w     86.00 178.00   1.00    1.00    --  108.00  50.00 -30.00   92
 21  \w     74.00 178.00   1.00    1.00    --  108.00  25.00  30.00  104
 22  \w     78.00 132.00   1.00    1.00    --  108.00  77.00   0.00   54
 23  \w     82.00 178.00   1.00    1.00    --  108.00  37.00  90.00   96
;
_diffrn_measurement_device 'four-circle diffractometer'
_diffrn_measurement_device_type 'SuperNova, Dual, Cu at zero, Eos'
_diffrn_measurement_method '\w scans'
_diffrn_orient_matrix_type 'CrysAlisPro convention (1999,Acta A55,543-557)'
_diffrn_orient_matrix_UB_11 0.0402059000
_diffrn_orient_matrix_UB_12 -0.1550851000
_diffrn_orient_matrix_UB_13 -0.0089064000
_diffrn_orient_matrix_UB_21 -0.0239521000
_diffrn_orient_matrix_UB_22 -0.0170283000
_diffrn_orient_matrix_UB_23 0.1319503000
_diffrn_orient_matrix_UB_31 -0.1552799000
_diffrn_orient_matrix_UB_32 -0.0376072000
_diffrn_orient_matrix_UB_33 -0.0228144000
_diffrn_radiation_monochromator mirror
_diffrn_radiation_probe x-ray
_diffrn_radiation_type CuK\a
_diffrn_radiation_wavelength 1.54184
_diffrn_reflns_av_R_equivalents 0.0200
_diffrn_reflns_av_unetI/netI 0.0145
_diffrn_reflns_Laue_measured_fraction_full 1.000
_diffrn_reflns_Laue_measured_fraction_max 1.000
_diffrn_reflns_limit_h_max 9
_diffrn_reflns_limit_h_min -11
_diffrn_reflns_limit_k_max 11
_diffrn_reflns_limit_k_min -11
_diffrn_reflns_limit_l_max 13
_diffrn_reflns_limit_l_min -13
_diffrn_reflns_number 9461
_diffrn_reflns_point_group_measured_fraction_full 1.000
_diffrn_reflns_point_group_measured_fraction_max 1.000
_diffrn_reflns_theta_full 67.076
_diffrn_reflns_theta_max 67.076
_diffrn_reflns_theta_min 6.011
_diffrn_source 'micro-focus sealed X-ray tube'
_diffrn_source_type 'SuperNova (Cu) X-ray Source'
_exptl_absorpt_coefficient_mu 0.914
_exptl_absorpt_correction_T_max 1.000
_exptl_absorpt_correction_T_min 0.623
_exptl_absorpt_correction_type gaussian
_exptl_absorpt_process_details
;
CrysAlisPro 1.171.38.46 (Rigaku Oxford Diffraction, 2015)
Numerical absorption correction based on gaussian integration over
            a multifaceted crystal model
Empirical absorption correction using spherical harmonics,
 implemented in SCALE3 ABSPACK scaling algorithm.
;
_exptl_crystal_colour colourless
_exptl_crystal_colour_primary colourless
_exptl_crystal_density_diffrn 1.474
_exptl_crystal_description block
_exptl_crystal_F_000 488
_exptl_crystal_recrystallization_method 'Re-crystallisation from solvent: acetonitrile'
_exptl_crystal_size_max 0.226
_exptl_crystal_size_mid 0.133
_exptl_crystal_size_min 0.102
_refine_diff_density_max 0.149
_refine_diff_density_min -0.181
_refine_diff_density_rms 0.045
_refine_ls_abs_structure_details
;
 Flack x determined using 748 quotients [(I+)-(I-)]/[(I+)+(I-)]
 (Parsons, Flack and Wagner, Acta Cryst. B69 (2013) 249-259).
;
_refine_ls_abs_structure_Flack 0.10(6)
_refine_ls_extinction_method none
_refine_ls_goodness_of_fit_ref 1.084
_refine_ls_hydrogen_treatment refall
_refine_ls_matrix_type full
_refine_ls_number_parameters 202
_refine_ls_number_reflns 1872
_refine_ls_number_restraints 0
_refine_ls_restrained_S_all 1.084
_refine_ls_R_factor_all 0.0257
_refine_ls_R_factor_gt 0.0244
_refine_ls_shift/su_max 0.000
_refine_ls_shift/su_mean 0.000
_refine_ls_structure_factor_coef Fsqd
_refine_ls_weighting_details 'w=1/[\s^2^(Fo^2^)+(0.0374P)^2^+0.1769P] where P=(Fo^2^+2Fc^2^)/3'
_refine_ls_weighting_scheme calc
_refine_ls_wR_factor_gt 0.0604
_refine_ls_wR_factor_ref 0.0615
_reflns_Friedel_coverage 0.702
_reflns_Friedel_fraction_full 1.000
_reflns_Friedel_fraction_max 1.000
_reflns_number_gt 1817
_reflns_number_total 1872
_reflns_threshold_expression 'I > 2\s(I)'
_cod_data_source_file c8gc01227j2.cif
_cod_data_source_block jhc1706
_cod_depositor_comments 'Adding full bibliography for 7230738--7230745.cif.'
_cod_database_code 7230742
_shelx_shelxl_version_number 2014/7
_chemical_oxdiff_formula 'C13 H12 O4'
_chemical_oxdiff_usercomment 'Liam Hughes lmhsalicylaldehyde'
_shelx_space_group_comment
;
The symmetry employed for this shelxl refinement is uniquely defined
by the following loop, which should always be used as a source of
symmetry information in preference to the above space-group names.
They are only intended as comments.
;
_reflns_odcompleteness_completeness 100.00
_reflns_odcompleteness_iscentric 1
_reflns_odcompleteness_theta 66.97
_olex2_refinement_description
;
;
_olex2_date_sample_data_collection 2017-04-24
_olex2_date_sample_submission 2017-04-05
_olex2_exptl_crystal_mounting_method 'oil on 200 micrometre micromount'
_olex2_submission_original_sample_id lmhsalicylaldehyde
_olex2_submission_special_instructions 'No special instructions were received'
_oxdiff_exptl_absorpt_empirical_details
;
Empirical correction (ABSPACK) includes:
- Absorption correction using spherical harmonics
- Frame scaling
;
_oxdiff_exptl_absorpt_empirical_full_max 1.115
_oxdiff_exptl_absorpt_empirical_full_min 0.874

loop_
_space_group_symop_operation_xyz
'x, y, z'
'-x+1/2, -y, z+1/2'
'x+1/2, -y+1/2, -z'
'-x, y+1/2, -z+1/2'

loop_
_atom_site_label
_atom_site_type_symbol
_atom_site_fract_x
_atom_site_fract_y
_atom_site_fract_z
_atom_site_U_iso_or_equiv
_atom_site_adp_type
_atom_site_occupancy
_atom_site_site_symmetry_order
_atom_site_calc_flag
O2 O 0.30962(13) 1.00495(13) 0.67439(10) 0.0164(3) Uani 1 1 d
O3 O 0.24221(13) 0.80476(13) 0.58813(10) 0.0144(3) Uani 1 1 d
O1 O 0.47502(14) 0.82044(13) 0.43736(10) 0.0163(3) Uani 1 1 d
O4 O 0.54133(13) 1.02445(12) 0.52903(10) 0.0139(3) Uani 1 1 d
C7 C 0.66502(19) 0.83108(18) 0.67920(15) 0.0134(4) Uani 1 1 d
C1 C 0.47364(18) 0.89201(17) 0.54358(14) 0.0116(3) Uani 1 1 d
C11 C 0.8972(2) 1.16358(19) 0.52794(18) 0.0205(4) Uani 1 1 d
C9 C 0.8905(2) 0.96563(19) 0.65618(17) 0.0170(4) Uani 1 1 d
C13 C 0.68320(18) 1.03437(18) 0.55150(15) 0.0131(4) Uani 1 1 d
C2 C 0.31895(18) 0.92834(18) 0.56925(15) 0.0125(4) Uani 1 1 d
C6 C 0.53431(19) 0.80683(17) 0.64192(14) 0.0128(4) Uani 1 1 d
C8 C 0.74874(19) 0.94263(18) 0.62879(14) 0.0135(4) Uani 1 1 d
C4 C 0.2889(2) 0.76343(19) 0.70357(15) 0.0168(4) Uani 1 1 d
C12 C 0.7557(2) 1.14400(18) 0.50062(16) 0.0174(4) Uani 1 1 d
C5 C 0.4353(2) 0.6994(2) 0.69118(17) 0.0175(4) Uani 1 1 d
C10 C 0.9640(2) 1.0752(2) 0.60596(18) 0.0208(4) Uani 1 1 d
C3 C 0.2877(2) 0.9040(2) 0.76630(16) 0.0194(4) Uani 1 1 d
H2 H 0.276(2) 0.981(2) 0.5045(16) 0.009(5) Uiso 1 1 d
H5A H 0.428(2) 0.617(2) 0.638(2) 0.021(6) Uiso 1 1 d
H12 H 0.706(2) 1.206(2) 0.4459(19) 0.023(5) Uiso 1 1 d
H3A H 0.367(3) 0.913(2) 0.826(2) 0.024(6) Uiso 1 1 d
H11 H 0.948(3) 1.238(3) 0.494(2) 0.027(6) Uiso 1 1 d
H3B H 0.192(3) 0.921(3) 0.806(2) 0.031(6) Uiso 1 1 d
H7 H 0.705(3) 0.774(2) 0.7403(19) 0.022(6) Uiso 1 1 d
H5B H 0.470(3) 0.665(2) 0.768(2) 0.029(6) Uiso 1 1 d
H9 H 0.935(2) 0.901(2) 0.709(2) 0.023(6) Uiso 1 1 d
H4 H 0.219(2) 0.700(2) 0.7357(17) 0.018(5) Uiso 1 1 d
H10 H 1.062(3) 1.089(3) 0.629(2) 0.031(7) Uiso 1 1 d
H1 H 0.553(3) 0.772(3) 0.434(2) 0.046(8) Uiso 1 1 d

loop_
_atom_site_aniso_label
_atom_site_aniso_U_11
_atom_site_aniso_U_22
_atom_site_aniso_U_33
_atom_site_aniso_U_23
_atom_site_aniso_U_13
_atom_site_aniso_U_12
O2 0.0155(6) 0.0169(6) 0.0168(6) -0.0034(5) 0.0026(5) 0.0004(5)
O3 0.0115(6) 0.0167(6) 0.0150(6) 0.0012(5) -0.0018(5) -0.0031(5)
O1 0.0139(6) 0.0205(6) 0.0145(6) -0.0044(5) 0.0003(5) 0.0036(6)
O4 0.0094(6) 0.0123(6) 0.0200(6) 0.0031(5) -0.0003(5) -0.0006(5)
C7 0.0136(9) 0.0123(8) 0.0142(8) 0.0009(7) -0.0015(7) 0.0023(7)
C1 0.0111(8) 0.0110(7) 0.0126(8) 0.0001(6) -0.0005(7) -0.0004(7)
C11 0.0149(9) 0.0164(9) 0.0302(10) -0.0019(8) 0.0087(8) -0.0041(8)
C9 0.0121(9) 0.0157(9) 0.0230(9) -0.0041(7) -0.0019(7) 0.0024(8)
C13 0.0102(8) 0.0134(8) 0.0156(8) -0.0032(7) 0.0015(6) 0.0002(7)
C2 0.0100(8) 0.0134(8) 0.0139(8) 0.0001(7) -0.0015(6) 0.0002(7)
C6 0.0131(9) 0.0119(8) 0.0134(8) 0.0008(6) 0.0003(7) 0.0014(7)
C8 0.0114(8) 0.0144(8) 0.0148(8) -0.0032(6) 0.0007(7) 0.0004(7)
C4 0.0128(9) 0.0208(9) 0.0167(9) 0.0052(7) 0.0002(7) -0.0041(8)
C12 0.0163(9) 0.0141(8) 0.0220(8) 0.0007(7) 0.0037(8) -0.0002(7)
C5 0.0138(9) 0.0169(9) 0.0219(9) 0.0065(8) -0.0015(7) -0.0021(7)
C10 0.0096(8) 0.0204(9) 0.0324(10) -0.0075(8) 0.0030(8) -0.0012(8)
C3 0.0157(10) 0.0285(10) 0.0142(8) 0.0000(7) 0.0009(7) -0.0022(8)

loop_
_atom_type_symbol
_atom_type_description
_atom_type_scat_dispersion_real
_atom_type_scat_dispersion_imag
_atom_type_scat_source
C C 0.0181 0.0091 'International Tables Vol C Tables 4.2.6.8 and 6.1.1.4'
H H 0.0000 0.0000 'International Tables Vol C Tables 4.2.6.8 and 6.1.1.4'
O O 0.0492 0.0322 'International Tables Vol C Tables 4.2.6.8 and 6.1.1.4'

loop_
_exptl_crystal_face_index_h
_exptl_crystal_face_index_k
_exptl_crystal_face_index_l
_exptl_crystal_face_perp_dist
-1 0 1 0.0702
1 0 -1 0.0318
3 -5 1 0.0399
0 5 4 0.0538
-3 5 -2 0.0899
-4 0 -6 0.0904
2 -6 2 0.0347

loop_
_geom_angle_atom_site_label_1
_geom_angle_atom_site_label_2
_geom_angle_atom_site_label_3
_geom_angle
C2 O2 C3 106.42(13)
C2 O3 C4 102.22(13)
C13 O4 C1 118.63(13)
C6 C7 C8 120.68(16)
O1 C1 O4 109.23(13)
O1 C1 C2 106.67(14)
O1 C1 C6 112.48(14)
O4 C1 C2 104.48(13)
O4 C1 C6 113.32(14)
C6 C1 C2 110.16(14)
C10 C11 C12 120.29(17)
C10 C9 C8 120.68(18)
O4 C13 C8 120.83(16)
O4 C13 C12 117.42(16)
C12 C13 C8 121.61(17)
O2 C2 C1 109.91(13)
O3 C2 O2 105.87(13)
O3 C2 C1 109.47(14)
C7 C6 C1 120.09(16)
C7 C6 C5 125.50(16)
C5 C6 C1 114.40(16)
C9 C8 C7 123.57(17)
C13 C8 C7 118.22(16)
C13 C8 C9 118.18(17)
O3 C4 C5 107.66(14)
O3 C4 C3 100.74(14)
C5 C4 C3 113.92(16)
C13 C12 C11 119.15(17)
C6 C5 C4 109.18(15)
C11 C10 C9 120.07(18)
O2 C3 C4 104.25(14)

loop_
_geom_bond_atom_site_label_1
_geom_bond_atom_site_label_2
_geom_bond_distance
O2 C2 1.416(2)
O2 C3 1.447(2)
O3 C2 1.409(2)
O3 C4 1.453(2)
O1 C1 1.399(2)
O4 C1 1.434(2)
O4 C13 1.376(2)
C7 C6 1.334(3)
C7 C8 1.454(2)
C1 C2 1.539(2)
C1 C6 1.508(2)
C11 C12 1.394(3)
C11 C10 1.387(3)
C9 C8 1.401(3)
C9 C10 1.388(3)
C13 C8 1.396(2)
C13 C12 1.387(2)
C6 C5 1.506(2)
C4 C5 1.528(3)
C4 C3 1.529(3)

loop_
_geom_hbond_atom_site_label_D
_geom_hbond_atom_site_label_H
_geom_hbond_atom_site_label_A
_geom_hbond_distance_DH
_geom_hbond_distance_HA
_geom_hbond_distance_DA
_geom_hbond_angle_DHA
_geom_hbond_site_symmetry_A
O1 H1 O3 0.87(3) 1.96(3) 2.8245(18) 169(3) 3_566

loop_
_exptl_oxdiff_crystal_face_indexfrac_h
_exptl_oxdiff_crystal_face_indexfrac_k
_exptl_oxdiff_crystal_face_indexfrac_l
_exptl_oxdiff_crystal_face_x
_exptl_oxdiff_crystal_face_y
_exptl_oxdiff_crystal_face_z
-1.0000 -0.0000 1.0000 -0.0491 0.1559 0.1325
1.0000 0.0000 -1.0000 0.0491 -0.1559 -0.1325
3.0000 -5.0000 1.0000 0.8871 0.1452 -0.3006
-0.0000 5.0000 4.0000 -0.8111 0.4427 -0.2793
-3.0000 5.0000 -2.0000 -0.8782 -0.2772 0.3234
-4.0000 0.0000 -6.0000 -0.1074 -0.6959 0.7580
2.0000 -6.0000 2.0000 0.9931 0.3182 -0.1305
